data_7709444
loop_
_publ_author_name
'Xue, Chaozhuang'
'Lin, Jian'
'Zhang, Yifan'
'Liu, Zhiyang'
'Li, Rui'
'Gong, Shuwen'
'Qu, Konggang'

_publ_section_title
;
 New crystalline 1D/2D/3D indium selenides directed by piperidine and
 auxiliary solvents.
;
_journal_issue 8
_journal_name_full 'Dalton transactions (Cambridge, England : 2003)'
_journal_page_first 3248
_journal_page_last 3253
_journal_paper_doi 10.1039/d2dt00174h
_journal_volume 51
_journal_year 2022
_chemical_formula_sum 'C5 H0 In N Se3'
_chemical_formula_weight 425.76
_space_group_crystal_system monoclinic
_space_group_IT_number 14
_space_group_name_Hall '-P 2ybc'
_space_group_name_H-M_alt 'P 1 21/c 1'
_audit_creation_method SHELXL-2014/7
_audit_update_record
;
2022-01-18 deposited with the CCDC.	2022-01-25 downloaded from the CCDC.
;
_cell_angle_alpha 90
_cell_angle_beta 101.508(4)
_cell_angle_gamma 90
_cell_formula_units_Z 4
_cell_length_a 10.4695(12)
_cell_length_b 14.4546(15)
_cell_length_c 7.2649(8)
_cell_measurement_reflns_used 2545
_cell_measurement_temperature 298(2)
_cell_measurement_theta_max 28.3225
_cell_measurement_theta_min 2.456
_cell_volume 1077.3(2)
_computing_structure_refinement 'SHELXL-2014/7 (Sheldrick, 2014)'
_diffrn_ambient_temperature 298(2)
_diffrn_measured_fraction_theta_full 0.996
_diffrn_measured_fraction_theta_max 0.963
_diffrn_measurement_device_type 'CCD area detector'
_diffrn_measurement_method 'phi and omega scans'
_diffrn_radiation_type MoK\a
_diffrn_radiation_wavelength 0.71073
_diffrn_reflns_av_R_equivalents 0.1122
_diffrn_reflns_av_unetI/netI 0.1295
_diffrn_reflns_Laue_measured_fraction_full 0.996
_diffrn_reflns_Laue_measured_fraction_max 0.963
_diffrn_reflns_limit_h_max 13
_diffrn_reflns_limit_h_min -12
_diffrn_reflns_limit_k_max 19
_diffrn_reflns_limit_k_min -18
_diffrn_reflns_limit_l_max 5
_diffrn_reflns_limit_l_min -9
_diffrn_reflns_number 6122
_diffrn_reflns_point_group_measured_fraction_full 0.996
_diffrn_reflns_point_group_measured_fraction_max 0.963
_diffrn_reflns_theta_full 25.242
_diffrn_reflns_theta_max 28.302
_diffrn_reflns_theta_min 1.985
_exptl_absorpt_coefficient_mu 12.266
_exptl_absorpt_correction_type multi-scan
_exptl_crystal_colour brown
_exptl_crystal_density_diffrn 2.625
_exptl_crystal_description block
_exptl_crystal_F_000 752
_exptl_crystal_size_max 0.11
_exptl_crystal_size_mid 0.10
_exptl_crystal_size_min 0.03
_exptl_transmission_factor_max 0.692
_exptl_transmission_factor_min 0.270
_refine_diff_density_max 2.911
_refine_diff_density_min -5.111
_refine_diff_density_rms 0.583
_refine_ls_extinction_method none
_refine_ls_goodness_of_fit_ref 1.055
_refine_ls_hydrogen_treatment undef
_refine_ls_matrix_type full
_refine_ls_number_parameters 91
_refine_ls_number_reflns 2586
_refine_ls_number_restraints 9
_refine_ls_restrained_S_all 1.054
_refine_ls_R_factor_all 0.1189
_refine_ls_R_factor_gt 0.0919
_refine_ls_shift/su_max 0.000
_refine_ls_shift/su_mean 0.000
_refine_ls_structure_factor_coef Fsqd
_refine_ls_weighting_details 'w=1/[\s^2^(Fo^2^)+(0.1496P)^2^] where P=(Fo^2^+2Fc^2^)/3'
_refine_ls_weighting_scheme calc
_refine_ls_wR_factor_gt 0.2261
_refine_ls_wR_factor_ref 0.2482
_reflns_Friedel_coverage 0.000
_reflns_number_gt 1811
_reflns_number_total 2586
_reflns_threshold_expression 'I > 2\s(I)'
_cod_data_source_file d2dt00174h2.cif
_cod_data_source_block ISP-2
_cod_depositor_comments 'Adding full bibliography for 7709442--7709445.cif.'
_cod_original_sg_symbol_H-M 'P 21/c'
_cod_database_code 7709444
_shelx_shelxl_version_number 2014/7
_shelx_space_group_comment
;
The symmetry employed for this shelxl refinement is uniquely defined
by the following loop, which should always be used as a source of
symmetry information in preference to the above space-group names.
They are only intended as comments.
;

loop_
_space_group_symop_operation_xyz
'x, y, z'
'-x, y+1/2, -z+1/2'
'-x, -y, -z'
'x, -y-1/2, z-1/2'

loop_
_atom_site_label
_atom_site_type_symbol
_atom_site_fract_x
_atom_site_fract_y
_atom_site_fract_z
_atom_site_U_iso_or_equiv
_atom_site_adp_type
_atom_site_occupancy
_atom_site_site_symmetry_order
_atom_site_calc_flag
_atom_site_refinement_flags_posn
_atom_site_refinement_flags_adp
_atom_site_refinement_flags_occupancy
_atom_site_disorder_assembly
_atom_site_disorder_group
In1 In 0.70532(9) 0.72630(6) 0.35821(12) 0.0216(3) Uani 1 1 d . U . . .
Se1 Se 0.50205(15) 0.82242(11) 0.3960(2) 0.0349(4) Uani 1 1 d . U . . .
Se2 Se 0.61032(15) 0.91384(9) 0.6495(2) 0.0273(4) Uani 1 1 d . U . . .
Se3 Se 0.84177(14) 0.67560(10) 0.6742(2) 0.0261(4) Uani 1 1 d . U . . .
C1 C 0.7976(17) 0.4150(13) 0.901(2) 0.051(5) Uani 1 1 d D . . . .
C2 C 0.9174(15) 0.3928(15) 0.825(2) 0.058(6) Uani 1 1 d D . . . .
C3 C 0.8838(17) 0.3459(13) 0.637(2) 0.055(5) Uani 1 1 d D . . . .
C5 C 0.6667(15) 0.4248(12) 0.570(2) 0.043(4) Uani 1 1 d D . . . .
C4 C 0.7895(14) 0.4030(12) 0.501(2) 0.049(5) Uani 1 1 d D . . . .
N1 N 0.7017(12) 0.4705(9) 0.7591(18) 0.031(3) Uani 1 1 d . . . . .

loop_
_atom_site_aniso_label
_atom_site_aniso_U_11
_atom_site_aniso_U_22
_atom_site_aniso_U_33
_atom_site_aniso_U_23
_atom_site_aniso_U_13
_atom_site_aniso_U_12
In1 0.0271(6) 0.0267(5) 0.0131(5) -0.0009(3) 0.0094(3) 0.0007(4)
Se1 0.0261(8) 0.0443(9) 0.0335(10) -0.0074(7) 0.0037(6) 0.0088(6)
Se2 0.0397(9) 0.0251(7) 0.0199(8) 0.0017(5) 0.0127(6) 0.0035(6)
Se3 0.0299(8) 0.0320(8) 0.0177(8) 0.0020(5) 0.0079(5) 0.0067(6)
C1 0.068(13) 0.070(12) 0.018(9) 0.007(8) 0.019(8) 0.024(10)
C2 0.034(10) 0.099(16) 0.043(12) -0.002(11) 0.012(8) 0.026(10)
C3 0.045(11) 0.080(14) 0.043(11) -0.011(10) 0.017(8) 0.035(10)
C5 0.036(9) 0.059(10) 0.034(10) -0.001(8) 0.011(7) 0.016(8)
C4 0.058(12) 0.067(12) 0.025(10) -0.011(9) 0.017(8) 0.004(9)
N1 0.029(7) 0.040(7) 0.030(7) -0.002(5) 0.017(5) 0.006(5)

loop_
_atom_type_symbol
_atom_type_description
_atom_type_scat_dispersion_real
_atom_type_scat_dispersion_imag
_atom_type_scat_source
In In -0.7276 1.3100 'International Tables Vol C Tables 4.2.6.8 and 6.1.1.4'
Se Se -0.0929 2.2259 'International Tables Vol C Tables 4.2.6.8 and 6.1.1.4'
C C 0.0033 0.0016 'International Tables Vol C Tables 4.2.6.8 and 6.1.1.4'
H H 0.0000 0.0000 'International Tables Vol C Tables 4.2.6.8 and 6.1.1.4'
N N 0.0061 0.0033 'International Tables Vol C Tables 4.2.6.8 and 6.1.1.4'

loop_
_geom_angle_atom_site_label_1
_geom_angle_atom_site_label_2
_geom_angle_atom_site_label_3
_geom_angle
_geom_angle_site_symmetry_1
_geom_angle_site_symmetry_3
_geom_angle_publ_flag
Se3 In1 Se3 110.87(6) . 4_575 ?
Se3 In1 Se1 112.37(6) . . ?
Se3 In1 Se1 108.15(6) 4_575 . ?
Se3 In1 Se2 112.32(6) . 4_575 ?
Se3 In1 Se2 108.27(5) 4_575 4_575 ?
Se1 In1 Se2 104.55(6) . 4_575 ?
Se2 Se1 In1 96.06(7) . . ?
Se1 Se2 In1 94.98(6) . 4_576 ?
In1 Se3 In1 92.29(5) . 4_576 ?
C2 C1 N1 110.6(13) . . ?
C1 C2 C3 111.6(14) . . ?
C4 C3 C2 110.8(13) . . ?
N1 C5 C4 109.2(13) . . ?
C3 C4 C5 112.8(13) . . ?
C5 N1 C1 113.4(12) . . ?

loop_
_geom_bond_atom_site_label_1
_geom_bond_atom_site_label_2
_geom_bond_distance
_geom_bond_site_symmetry_2
_geom_bond_publ_flag
In1 Se3 2.5573(16) . ?
In1 Se3 2.5691(17) 4_575 ?
In1 Se1 2.6015(18) . ?
In1 Se2 2.6059(16) 4_575 ?
Se1 Se2 2.364(2) . ?
Se2 In1 2.6059(16) 4_576 ?
Se3 In1 2.5691(17) 4_576 ?
C1 C2 1.502(9) . ?
C1 N1 1.52(2) . ?
C2 C3 1.503(9) . ?
C3 C4 1.499(9) . ?
C5 N1 1.50(2) . ?
C5 C4 1.505(9) . ?
